data_2226173
loop_
_publ_author_name
'Poto\<c\<n\'ak, Ivan'
'Pravcov\'a, Zuzana'
'Tr\'avn\'i\<cek, Zden\<ek'

_publ_section_title
;
 Bis(4,7-dichloro-1,10-phenanthroline-\k^2^<i>N</i>,<i>N</i>')bis(dicyanamido-\k<i>N</i>)copper(II)
;
_journal_coeditor_code HY2310
_journal_issue 6
_journal_name_full 'Acta Crystallographica Section E'
_journal_page_first m719
_journal_page_last m720
_journal_paper_doi 10.1107/S1600536810019847
_journal_volume 66
_journal_year 2010
_chemical_formula_iupac '[Cu (C2 N3)2 (C12 H6 Cl2 N2)2]'
_chemical_formula_moiety 'C28 H12 Cl4 Cu N10'
_chemical_formula_sum 'C28 H12 Cl4 Cu N10'
_chemical_formula_weight 693.82
_chemical_name_systematic
;
Bis(4,7-dichloro-1,10-phenanthroline-\k^2^<i>N</i>,<i>N</i>')bis(dicyanamido-
\k<i>N</i>)copper(II)
;
_space_group_IT_number 14
_symmetry_cell_setting monoclinic
_symmetry_space_group_name_Hall '-P 2yn'
_symmetry_space_group_name_H-M 'P 1 21/n 1'
_atom_sites_solution_hydrogens geom
_atom_sites_solution_primary direct
_atom_sites_solution_secondary difmap
_audit_creation_method SHELXL-97
_cell_angle_alpha 90.00
_cell_angle_beta 97.316(2)
_cell_angle_gamma 90.00
_cell_formula_units_Z 4
_cell_length_a 9.5484(2)
_cell_length_b 16.6471(3)
_cell_length_c 17.4906(3)
_cell_measurement_reflns_used 18055
_cell_measurement_temperature 110(2)
_cell_measurement_theta_max 31.95
_cell_measurement_theta_min 2.61
_cell_volume 2757.55(9)
_computing_cell_refinement 'CrysAlis RED (Oxford Diffraction, 2006)'
_computing_data_collection 'CrysAlis CCD (Oxford Diffraction, 2006)'
_computing_data_reduction 'CrysAlis RED (Oxford Diffraction, 2006)'
_computing_molecular_graphics 'DIAMOND (Brandenburg, 1999)'
_computing_publication_material 'SHELXL97 (Sheldrick, 2008)'
_computing_structure_refinement 'SHELXL97 (Sheldrick, 2008)'
_computing_structure_solution 'SHELXS97 (Sheldrick, 2008)'
_diffrn_ambient_temperature 110(2)
_diffrn_detector_area_resol_mean 8.3611
_diffrn_measured_fraction_theta_full 0.999
_diffrn_measured_fraction_theta_max 0.999
_diffrn_measurement_device_type 'Oxford Diffraction CCD'
_diffrn_measurement_method 'Rotation method data acquisition using \w scans'
_diffrn_radiation_monochromator graphite
_diffrn_radiation_source 'Enhance Mo X-ray Source'
_diffrn_radiation_type MoK\a
_diffrn_radiation_wavelength 0.71073
_diffrn_reflns_av_R_equivalents 0.0175
_diffrn_reflns_av_sigmaI/netI 0.0173
_diffrn_reflns_limit_h_max 11
_diffrn_reflns_limit_h_min -11
_diffrn_reflns_limit_k_max 17
_diffrn_reflns_limit_k_min -20
_diffrn_reflns_limit_l_max 21
_diffrn_reflns_limit_l_min -20
_diffrn_reflns_number 24411
_diffrn_reflns_theta_full 26.00
_diffrn_reflns_theta_max 26.00
_diffrn_reflns_theta_min 2.62
_exptl_absorpt_coefficient_mu 1.221
_exptl_absorpt_correction_T_max 0.7923
_exptl_absorpt_correction_T_min 0.7108
_exptl_absorpt_correction_type multi-scan
_exptl_absorpt_process_details '(CrysAlis RED; Oxford Diffraction, 2006)'
_exptl_crystal_colour 'dark green'
_exptl_crystal_density_diffrn 1.671
_exptl_crystal_density_method 'not measured'
_exptl_crystal_description prism
_exptl_crystal_F_000 1388
_exptl_crystal_size_max 0.30
_exptl_crystal_size_mid 0.25
_exptl_crystal_size_min 0.20
_refine_diff_density_max 0.640
_refine_diff_density_min -0.228
_refine_ls_extinction_method none
_refine_ls_goodness_of_fit_ref 1.064
_refine_ls_hydrogen_treatment constr
_refine_ls_matrix_type full
_refine_ls_number_parameters 388
_refine_ls_number_reflns 5408
_refine_ls_number_restraints 0
_refine_ls_restrained_S_all 1.064
_refine_ls_R_factor_all 0.0392
_refine_ls_R_factor_gt 0.0308
_refine_ls_shift/su_max 0.001
_refine_ls_shift/su_mean 0.000
_refine_ls_structure_factor_coef Fsqd
_refine_ls_weighting_details 'calc w=1/[\s^2^(Fo^2^)+(0.0472P)^2^+1.3402P] where P=(Fo^2^+2Fc^2^)/3'
_refine_ls_weighting_scheme calc
_refine_ls_wR_factor_gt 0.0785
_refine_ls_wR_factor_ref 0.0816
_reflns_number_gt 4583
_reflns_number_total 5408
_reflns_threshold_expression I>2\s(I)
_cod_data_source_file hy2310.cif
_cod_data_source_block I
_cod_original_sg_symbol_H-M 'P 21/n'
_cod_database_code 2226173
_cod_database_fobs_code 2226173

loop_
_symmetry_equiv_pos_as_xyz
'x, y, z'
'-x+1/2, y+1/2, -z+1/2'
'-x, -y, -z'
'x-1/2, -y-1/2, z-1/2'

loop_
_atom_site_type_symbol
_atom_site_label
_atom_site_fract_x
_atom_site_fract_y
_atom_site_fract_z
_atom_site_U_iso_or_equiv
_atom_site_adp_type
_atom_site_calc_flag
_atom_site_refinement_flags
_atom_site_occupancy
_atom_site_disorder_assembly
_atom_site_disorder_group
Cu Cu1 0.73584(2) 0.244567(14) 0.074294(14) 0.01736(8) Uani d . 1 . .
N N10 0.65586(17) 0.34366(10) 0.12412(10) 0.0201(4) Uani d . 1 . .
N N20 0.81350(18) 0.35667(10) 0.00736(10) 0.0204(4) Uani d . 1 . .
Cl Cl1 0.44014(7) 0.55644(4) 0.21633(4) 0.04029(16) Uani d . 1 . .
Cl Cl2 0.85895(7) 0.58898(4) -0.11851(4) 0.04439(18) Uani d . 1 . .
C C11 0.6665(2) 0.41712(12) 0.09164(11) 0.0190(4) Uani d . 1 . .
C C12 0.5825(2) 0.33722(14) 0.18341(13) 0.0255(5) Uani d . 1 . .
H H12 0.5760 0.2870 0.2061 0.031 Uiso calc R 1 . .
C C13 0.5150(2) 0.40176(14) 0.21322(13) 0.0295(5) Uani d . 1 . .
H H13 0.4644 0.3948 0.2548 0.035 Uiso calc R 1 . .
C C14 0.5242(2) 0.47530(14) 0.18044(13) 0.0277(5) Uani d . 1 . .
C C15 0.6010(2) 0.48611(13) 0.11737(12) 0.0233(5) Uani d . 1 . .
C C16 0.6149(3) 0.56097(13) 0.07980(14) 0.0313(5) Uani d . 1 . .
H H16 0.5720 0.6064 0.0972 0.038 Uiso calc R 1 . .
C C21 0.7488(2) 0.42388(12) 0.02814(11) 0.0199(4) Uani d . 1 . .
C C22 0.8939(2) 0.36242(14) -0.04874(12) 0.0246(5) Uani d . 1 . .
H H22 0.9409 0.3167 -0.0623 0.030 Uiso calc R 1 . .
C C23 0.9115(2) 0.43357(14) -0.08856(13) 0.0287(5) Uani d . 1 . .
H H23 0.9685 0.4352 -0.1279 0.034 Uiso calc R 1 . .
C C24 0.8431(2) 0.50057(14) -0.06831(13) 0.0285(5) Uani d . 1 . .
C C25 0.7597(2) 0.49893(13) -0.00764(12) 0.0249(5) Uani d . 1 . .
C C26 0.6891(3) 0.56708(13) 0.01959(14) 0.0322(5) Uani d . 1 . .
H H26 0.6946 0.6164 -0.0048 0.039 Uiso calc R 1 . .
N N30 0.84783(17) 0.16751(10) 0.01434(9) 0.0171(3) Uani d . 1 . .
N N40 0.92200(17) 0.24532(9) 0.14439(10) 0.0167(3) Uani d . 1 . .
Cl Cl3 1.15245(6) 0.02029(3) -0.10381(3) 0.02774(13) Uani d . 1 . .
Cl Cl4 1.35419(5) 0.22801(4) 0.27827(3) 0.02713(13) Uani d . 1 . .
C C31 0.9859(2) 0.16187(11) 0.04440(11) 0.0160(4) Uani d . 1 . .
C C32 0.8057(2) 0.12642(12) -0.04913(11) 0.0195(4) Uani d . 1 . .
H H32 0.7110 0.1289 -0.0696 0.023 Uiso calc R 1 . .
C C33 0.8970(2) 0.07940(12) -0.08686(12) 0.0211(4) Uani d . 1 . .
H H33 0.8634 0.0508 -0.1311 0.025 Uiso calc R 1 . .
C C34 1.0362(2) 0.07628(12) -0.05764(12) 0.0199(4) Uani d . 1 . .
C C35 1.0863(2) 0.11723(12) 0.01083(11) 0.0185(4) Uani d . 1 . .
C C36 1.2283(2) 0.11490(13) 0.04832(12) 0.0227(4) Uani d . 1 . .
H H36 1.2964 0.0868 0.0256 0.027 Uiso calc R 1 . .
C C41 1.0252(2) 0.20322(11) 0.11568(11) 0.0154(4) Uani d . 1 . .
C C42 0.9524(2) 0.27980(12) 0.21246(11) 0.0199(4) Uani d . 1 . .
H H42 0.8820 0.3086 0.2325 0.024 Uiso calc R 1 . .
C C43 1.0851(2) 0.27489(13) 0.25544(12) 0.0214(4) Uani d . 1 . .
H H43 1.1023 0.2990 0.3037 0.026 Uiso calc R 1 . .
C C44 1.1897(2) 0.23404(12) 0.22564(12) 0.0197(4) Uani d . 1 . .
C C45 1.1636(2) 0.19653(12) 0.15307(11) 0.0176(4) Uani d . 1 . .
C C46 1.2653(2) 0.15285(13) 0.11640(12) 0.0226(4) Uani d . 1 . .
H H46 1.3584 0.1504 0.1396 0.027 Uiso calc R 1 . .
C C1 0.4712(2) 0.22929(13) -0.04859(13) 0.0232(5) Uani d . 1 . .
N N1 0.56293(19) 0.23404(11) 0.00040(11) 0.0258(4) Uani d . 1 . .
N N2 0.3809(2) 0.22103(17) -0.10946(12) 0.0451(6) Uani d . 1 . .
C C3 0.2472(2) 0.23853(13) -0.11338(12) 0.0233(5) Uani d . 1 . .
N N3 0.1290(2) 0.25177(13) -0.12394(12) 0.0348(5) Uani d . 1 . .
C C4 0.6328(2) 0.10062(14) 0.19498(13) 0.0251(5) Uani d . 1 . .
N N4 0.6632(2) 0.15641(12) 0.16144(11) 0.0299(4) Uani d . 1 . .
N N5 0.6030(2) 0.03864(12) 0.23565(12) 0.0361(5) Uani d . 1 . .
C C6 0.4981(3) -0.00718(14) 0.20559(14) 0.0352(6) Uani d . 1 . .
N N6 0.4072(3) -0.04946(14) 0.18408(16) 0.0607(8) Uani d . 1 . .

loop_
_atom_site_aniso_label
_atom_site_aniso_U_11
_atom_site_aniso_U_22
_atom_site_aniso_U_33
_atom_site_aniso_U_12
_atom_site_aniso_U_13
_atom_site_aniso_U_23
Cu1 0.01357(13) 0.01900(14) 0.01928(14) 0.00215(9) 0.00121(10) -0.00168(10)
N10 0.0195(9) 0.0188(9) 0.0220(9) 0.0018(7) 0.0030(7) 0.0003(7)
N20 0.0201(9) 0.0234(9) 0.0171(9) 0.0008(7) 0.0004(7) 0.0003(7)
Cl1 0.0458(4) 0.0343(3) 0.0409(4) 0.0157(3) 0.0060(3) -0.0142(3)
Cl2 0.0578(4) 0.0363(3) 0.0376(3) -0.0181(3) 0.0007(3) 0.0157(3)
C11 0.0166(10) 0.0195(10) 0.0195(10) 0.0006(8) -0.0028(8) -0.0009(8)
C12 0.0264(11) 0.0251(11) 0.0266(12) 0.0005(9) 0.0100(9) 0.0005(9)
C13 0.0296(12) 0.0324(13) 0.0286(12) 0.0011(10) 0.0114(10) -0.0058(10)
C14 0.0256(11) 0.0289(12) 0.0278(12) 0.0080(9) 0.0002(9) -0.0107(10)
C15 0.0235(11) 0.0207(11) 0.0239(11) 0.0027(9) -0.0041(9) -0.0045(9)
C16 0.0376(13) 0.0198(11) 0.0343(13) 0.0059(10) -0.0042(11) -0.0044(10)
C21 0.0178(10) 0.0213(10) 0.0190(10) -0.0014(8) -0.0037(8) 0.0003(8)
C22 0.0219(11) 0.0333(12) 0.0179(10) -0.0009(9) -0.0006(9) 0.0001(9)
C23 0.0269(12) 0.0404(14) 0.0183(11) -0.0100(10) 0.0014(9) 0.0032(10)
C24 0.0317(12) 0.0290(12) 0.0228(11) -0.0126(10) -0.0049(9) 0.0078(9)
C25 0.0266(11) 0.0231(11) 0.0223(11) -0.0042(9) -0.0068(9) 0.0026(9)
C26 0.0421(14) 0.0187(11) 0.0330(13) -0.0019(10) -0.0056(11) 0.0040(10)
N30 0.0170(8) 0.0166(8) 0.0171(8) 0.0007(7) 0.0006(7) 0.0019(7)
N40 0.0173(8) 0.0164(8) 0.0165(8) -0.0003(6) 0.0030(7) 0.0023(7)
Cl3 0.0304(3) 0.0281(3) 0.0261(3) 0.0076(2) 0.0089(2) -0.0045(2)
Cl4 0.0191(3) 0.0393(3) 0.0212(3) -0.0046(2) -0.0043(2) 0.0036(2)
C31 0.0159(9) 0.0151(10) 0.0168(10) -0.0004(8) 0.0017(8) 0.0038(8)
C32 0.0192(10) 0.0198(10) 0.0189(10) -0.0010(8) 0.0002(8) 0.0017(8)
C33 0.0280(11) 0.0185(10) 0.0166(10) -0.0023(8) 0.0024(8) 0.0002(8)
C34 0.0247(11) 0.0161(10) 0.0203(10) 0.0031(8) 0.0079(8) 0.0037(8)
C35 0.0203(10) 0.0157(10) 0.0197(10) 0.0001(8) 0.0038(8) 0.0034(8)
C36 0.0184(10) 0.0233(11) 0.0269(11) 0.0053(8) 0.0050(9) 0.0021(9)
C41 0.0166(9) 0.0144(9) 0.0154(10) -0.0012(7) 0.0033(8) 0.0043(7)
C42 0.0232(10) 0.0195(10) 0.0173(10) -0.0015(8) 0.0041(8) -0.0010(8)
C43 0.0258(11) 0.0225(10) 0.0157(10) -0.0057(9) 0.0013(8) 0.0012(8)
C44 0.0171(10) 0.0220(10) 0.0189(10) -0.0063(8) -0.0015(8) 0.0062(8)
C45 0.0167(9) 0.0169(10) 0.0189(10) -0.0022(8) 0.0016(8) 0.0049(8)
C46 0.0148(10) 0.0257(11) 0.0265(11) 0.0027(8) -0.0002(8) 0.0052(9)
C1 0.0180(10) 0.0276(11) 0.0252(11) 0.0034(9) 0.0071(9) 0.0000(9)
N1 0.0165(9) 0.0299(10) 0.0302(10) 0.0035(7) 0.0008(8) -0.0027(8)
N2 0.0204(10) 0.0888(18) 0.0253(11) 0.0133(11) -0.0003(8) -0.0157(11)
C3 0.0269(12) 0.0259(11) 0.0168(11) -0.0018(9) 0.0010(9) 0.0001(8)
N3 0.0189(11) 0.0511(14) 0.0326(11) 0.0036(9) -0.0041(8) 0.0005(9)
C4 0.0213(11) 0.0269(12) 0.0270(12) 0.0033(9) 0.0023(9) -0.0039(10)
N4 0.0246(10) 0.0295(11) 0.0366(11) -0.0012(8) 0.0081(8) 0.0041(9)
N5 0.0401(12) 0.0328(11) 0.0325(11) -0.0109(9) -0.0071(9) 0.0076(9)
C6 0.0446(15) 0.0224(12) 0.0347(14) -0.0047(11) -0.0094(11) 0.0068(10)
N6 0.0718(18) 0.0376(14) 0.0632(17) -0.0228(13) -0.0276(14) 0.0153(12)

loop_
_atom_type_symbol
_atom_type_description
_atom_type_scat_dispersion_real
_atom_type_scat_dispersion_imag
_atom_type_scat_source
C C 0.0033 0.0016 'International Tables Vol C Tables 4.2.6.8 and 6.1.1.4'
H H 0.0000 0.0000 'International Tables Vol C Tables 4.2.6.8 and 6.1.1.4'
Cl Cl 0.1484 0.1585 'International Tables Vol C Tables 4.2.6.8 and 6.1.1.4'
Cu Cu 0.3201 1.2651 'International Tables Vol C Tables 4.2.6.8 and 6.1.1.4'
N N 0.0061 0.0033 'International Tables Vol C Tables 4.2.6.8 and 6.1.1.4'

loop_
_geom_angle_atom_site_label_1
_geom_angle_atom_site_label_2
_geom_angle_atom_site_label_3
_geom_angle_site_symmetry_1
_geom_angle_site_symmetry_3
_geom_angle
_geom_angle_publ_flag
N1 Cu1 N40 . . 173.85(7) ?
N1 Cu1 N30 . . 93.27(7) ?
N40 Cu1 N30 . . 80.69(6) ?
N1 Cu1 N10 . . 91.37(7) ?
N40 Cu1 N10 . . 94.76(6) ?
N30 Cu1 N10 . . 165.36(7) ?
N1 Cu1 N4 . . 94.60(7) ?
N40 Cu1 N4 . . 85.29(7) ?
N30 Cu1 N4 . . 99.33(7) ?
N10 Cu1 N4 . . 94.12(7) ?
N1 Cu1 N20 . . 91.99(7) ?
N40 Cu1 N20 . . 89.34(6) ?
N30 Cu1 N20 . . 91.36(6) ?
N10 Cu1 N20 . . 74.60(6) ?
N4 Cu1 N20 . . 167.08(6) ?
C12 N10 C11 . . 118.32(18) ?
C12 N10 Cu1 . . 121.83(14) ?
C11 N10 Cu1 . . 119.57(14) ?
C22 N20 C21 . . 117.89(18) ?
C22 N20 Cu1 . . 132.06(15) ?
C21 N20 Cu1 . . 109.68(13) ?
N10 C11 C15 . . 122.76(19) ?
N10 C11 C21 . . 117.96(18) ?
C15 C11 C21 . . 119.28(18) ?
N10 C12 C13 . . 123.2(2) ?
N10 C12 H12 . . 118.4 ?
C13 C12 H12 . . 118.4 ?
C14 C13 C12 . . 118.7(2) ?
C14 C13 H13 . . 120.6 ?
C12 C13 H13 . . 120.6 ?
C13 C14 C15 . . 120.8(2) ?
C13 C14 Cl1 . . 119.50(18) ?
C15 C14 Cl1 . . 119.69(18) ?
C11 C15 C14 . . 116.19(19) ?
C11 C15 C16 . . 119.7(2) ?
C14 C15 C16 . . 124.1(2) ?
C26 C16 C15 . . 121.1(2) ?
C26 C16 H16 . . 119.4 ?
C15 C16 H16 . . 119.4 ?
N20 C21 C25 . . 123.64(19) ?
N20 C21 C11 . . 117.06(18) ?
C25 C21 C11 . . 119.29(19) ?
N20 C22 C23 . . 123.4(2) ?
N20 C22 H22 . . 118.3 ?
C23 C22 H22 . . 118.3 ?
C24 C23 C22 . . 118.2(2) ?
C24 C23 H23 . . 120.9 ?
C22 C23 H23 . . 120.9 ?
C23 C24 C25 . . 121.1(2) ?
C23 C24 Cl2 . . 119.25(18) ?
C25 C24 Cl2 . . 119.61(18) ?
C24 C25 C21 . . 115.7(2) ?
C24 C25 C26 . . 124.9(2) ?
C21 C25 C26 . . 119.4(2) ?
C16 C26 C25 . . 121.2(2) ?
C16 C26 H26 . . 119.4 ?
C25 C26 H26 . . 119.4 ?
C32 N30 C31 . . 117.75(17) ?
C32 N30 Cu1 . . 129.23(13) ?
C31 N30 Cu1 . . 112.97(13) ?
C42 N40 C41 . . 118.15(17) ?
C42 N40 Cu1 . . 128.54(14) ?
C41 N40 Cu1 . . 113.30(13) ?
N30 C31 C35 . . 123.84(18) ?
N30 C31 C41 . . 115.94(17) ?
C35 C31 C41 . . 120.20(17) ?
N30 C32 C33 . . 122.97(19) ?
N30 C32 H32 . . 118.5 ?
C33 C32 H32 . . 118.5 ?
C34 C33 C32 . . 118.78(19) ?
C34 C33 H33 . . 120.6 ?
C32 C33 H33 . . 120.6 ?
C33 C34 C35 . . 120.69(18) ?
C33 C34 Cl3 . . 119.97(16) ?
C35 C34 Cl3 . . 119.33(15) ?
C31 C35 C34 . . 115.91(18) ?
C31 C35 C36 . . 118.81(18) ?
C34 C35 C36 . . 125.26(18) ?
C46 C36 C35 . . 121.13(19) ?
C46 C36 H36 . . 119.4 ?
C35 C36 H36 . . 119.4 ?
N40 C41 C45 . . 123.67(18) ?
N40 C41 C31 . . 116.63(17) ?
C45 C41 C31 . . 119.66(17) ?
N40 C42 C43 . . 122.83(19) ?
N40 C42 H42 . . 118.6 ?
C43 C42 H42 . . 118.6 ?
C44 C43 C42 . . 118.91(19) ?
C44 C43 H43 . . 120.5 ?
C42 C43 H43 . . 120.5 ?
C43 C44 C45 . . 120.73(19) ?
C43 C44 Cl4 . . 119.18(16) ?
C45 C44 Cl4 . . 120.10(16) ?
C41 C45 C44 . . 115.67(18) ?
C41 C45 C46 . . 119.00(18) ?
C44 C45 C46 . . 125.33(18) ?
C36 C46 C45 . . 121.06(18) ?
C36 C46 H46 . . 119.5 ?
C45 C46 H46 . . 119.5 ?
N1 C1 N2 . . 172.2(2) ?
C1 N1 Cu1 . . 172.76(18) ?
C1 N2 C3 . . 124.6(2) ?
N3 C3 N2 . . 173.5(2) ?
N4 C4 N5 . . 177.2(2) ?
C4 N4 Cu1 . . 166.37(18) ?
C4 N5 C6 . . 116.7(2) ?
N6 C6 N5 . . 175.5(3) ?

loop_
_geom_bond_atom_site_label_1
_geom_bond_atom_site_label_2
_geom_bond_site_symmetry_2
_geom_bond_distance
_geom_bond_publ_flag
Cu1 N1 . 1.9707(19) yes
Cu1 N40 . 2.0267(17) yes
Cu1 N30 . 2.0431(16) yes
Cu1 N10 . 2.0575(17) yes
Cu1 N4 . 2.2863(19) yes
Cu1 N20 . 2.3715(17) yes
N10 C12 . 1.328(3) ?
N10 C11 . 1.358(3) ?
N20 C22 . 1.324(3) ?
N20 C21 . 1.350(3) ?
Cl1 C14 . 1.729(2) ?
Cl2 C24 . 1.730(2) ?
C11 C15 . 1.408(3) ?
C11 C21 . 1.445(3) ?
C12 C13 . 1.388(3) ?
C12 H12 . 0.9300 ?
C13 C14 . 1.359(3) ?
C13 H13 . 0.9300 ?
C14 C15 . 1.412(3) ?
C15 C16 . 1.423(3) ?
C16 C26 . 1.346(4) ?
C16 H16 . 0.9300 ?
C21 C25 . 1.407(3) ?
C22 C23 . 1.395(3) ?
C22 H22 . 0.9300 ?
C23 C24 . 1.362(3) ?
C23 H23 . 0.9300 ?
C24 C25 . 1.406(3) ?
C25 C26 . 1.432(3) ?
C26 H26 . 0.9300 ?
N30 C32 . 1.322(3) ?
N30 C31 . 1.359(2) ?
N40 C42 . 1.320(3) ?
N40 C41 . 1.357(2) ?
Cl3 C34 . 1.727(2) ?
Cl4 C44 . 1.719(2) ?
C31 C35 . 1.400(3) ?
C31 C41 . 1.432(3) ?
C32 C33 . 1.398(3) ?
C32 H32 . 0.9300 ?
C33 C34 . 1.363(3) ?
C33 H33 . 0.9300 ?
C34 C35 . 1.408(3) ?
C35 C36 . 1.429(3) ?
C36 C46 . 1.354(3) ?
C36 H36 . 0.9300 ?
C41 C45 . 1.402(3) ?
C42 C43 . 1.391(3) ?
C42 H42 . 0.9300 ?
C43 C44 . 1.366(3) ?
C43 H43 . 0.9300 ?
C44 C45 . 1.408(3) ?
C45 C46 . 1.428(3) ?
C46 H46 . 0.9300 ?
C1 N1 . 1.147(3) ?
C1 N2 . 1.289(3) ?
N2 C3 . 1.302(3) ?
C3 N3 . 1.142(3) ?
C4 N4 . 1.155(3) ?
C4 N5 . 1.305(3) ?
N5 C6 . 1.314(3) ?
C6 N6 . 1.143(3) ?

loop_
_geom_hbond_atom_site_label_D
_geom_hbond_atom_site_label_H
_geom_hbond_atom_site_label_A
_geom_hbond_site_symmetry_A
_geom_hbond_distance_DH
_geom_hbond_distance_HA
_geom_hbond_distance_DA
_geom_hbond_angle_DHA
C12 H12 N4 . 0.93 2.49 3.143(3) 127.4
C22 H22 N3 1_655 0.93 2.46 3.304(3) 151.1
C32 H32 N6 3_655 0.93 2.54 3.181(3) 126.3
C43 H43 N6 2_655 0.93 2.53 3.107(3) 120.2
